data_7135420
loop_
_publ_author_name
'M, Thillai Natarajan'
'Padhi, Sumanta Kumar'

_publ_section_title
;
 Hydride-mediated ammonia borane dehydrogenation in water by arene-Ru(II)
 catalysts revealed through real-time gas evolution.
;
_journal_issue 21
_journal_name_full 'Chemical communications (Cambridge, England)'
_journal_page_first 5880
_journal_page_last 5884
_journal_paper_doi 10.1039/d5cc06735a
_journal_volume 62
_journal_year 2026
_chemical_formula_moiety 'C17 H23 Cl N3 Ru, Cl, 3(H2 O)'
_chemical_formula_sum 'C17 H29 Cl2 N3 O3 Ru'
_chemical_formula_weight 495.408
_space_group_crystal_system monoclinic
_space_group_IT_number 14
_space_group_name_Hall '-P 2yn'
_space_group_name_H-M_alt 'P 1 21/n 1'
_symmetry_Int_Tables_number 14
_atom_sites_solution_primary dual
_audit_creation_date 2025-11-26
_audit_creation_method
;
Olex2 1.5
(compiled 2021.12.09 svn.r5202d8cf for OlexSys, GUI svn.r6439)
;
_audit_update_record
;
2025-11-26 deposited with the CCDC.	2026-02-19 downloaded from the CCDC.
;
_cell_angle_alpha 90
_cell_angle_beta 110.596(7)
_cell_angle_gamma 90
_cell_formula_units_Z 4
_cell_length_a 11.3950(7)
_cell_length_b 17.1279(9)
_cell_length_c 11.6609(7)
_cell_measurement_reflns_used 4785
_cell_measurement_temperature 293
_cell_measurement_theta_max 28.8380
_cell_measurement_theta_min 2.2560
_cell_volume 2130.4(2)
_computing_cell_refinement 'CrysAlisPro 1.171.40.69a (Rigaku OD, 2020)'
_computing_data_collection 'CrysAlisPro 1.171.40.69a (Rigaku OD, 2020)'
_computing_data_reduction 'CrysAlisPro 1.171.40.69a (Rigaku OD, 2020)'
_computing_molecular_graphics 'Olex2 1.5 (Dolomanov et al., 2009)'
_computing_publication_material 'Olex2 1.5 (Dolomanov et al., 2009)'
_computing_structure_refinement 'olex2.refine 1.5 (Bourhis et al., 2015)'
_computing_structure_solution 'SHELXT  (Sheldrick, 2015)'
_diffrn_ambient_temperature 293
_diffrn_detector 'CCD plate'
_diffrn_detector_area_resol_mean 8.0303
_diffrn_detector_type EosS2
_diffrn_measured_fraction_theta_full 1.0000
_diffrn_measured_fraction_theta_max 0.8425
_diffrn_measurement_details
;
List of Runs (angles in degrees, time in seconds):

  # Type    Start    End  Width  t~exp~   \w     \q     \k     \f   Frames
#--------------------------------------------------------------------------
  1  \w    -50.00  28.00   1.00   21.50    --   13.76 -38.00 -60.00   78
  2  \w      8.00  34.00   1.00   21.50    --   13.76  77.00 150.00   26
  3  \w    -68.00 -42.00   1.00   21.50    --  -15.95 127.00-103.00   26
  4  \w    -82.00  -5.00   1.00   21.50    --  -15.95 -57.00-180.00   77
;
_diffrn_measurement_device 'four-circle diffractometer'
_diffrn_measurement_device_type 'SuperNova, Single source at offset/far, EosS2'
_diffrn_measurement_method '\w scans'
_diffrn_orient_matrix_type 'CrysAlisPro convention (1999,Acta A55,543-557)'
_diffrn_orient_matrix_UB_11 -0.0360424000
_diffrn_orient_matrix_UB_12 -0.0323181000
_diffrn_orient_matrix_UB_13 -0.0313181000
_diffrn_orient_matrix_UB_21 0.0481508000
_diffrn_orient_matrix_UB_22 -0.0257185000
_diffrn_orient_matrix_UB_23 0.0349638000
_diffrn_orient_matrix_UB_31 -0.0285303000
_diffrn_orient_matrix_UB_32 -0.0025099000
_diffrn_orient_matrix_UB_33 0.0449692000
_diffrn_radiation_monochromator mirror
_diffrn_radiation_probe x-ray
_diffrn_radiation_type 'Mo K\a'
_diffrn_radiation_wavelength 0.71073
_diffrn_reflns_av_R_equivalents 0.0273
_diffrn_reflns_av_unetI/netI 0.0402
_diffrn_reflns_Laue_measured_fraction_full 1.0000
_diffrn_reflns_Laue_measured_fraction_max 0.8425
_diffrn_reflns_limit_h_max 13
_diffrn_reflns_limit_h_min -15
_diffrn_reflns_limit_k_max 14
_diffrn_reflns_limit_k_min -23
_diffrn_reflns_limit_l_max 11
_diffrn_reflns_limit_l_min -15
_diffrn_reflns_number 10263
_diffrn_reflns_point_group_measured_fraction_full 1.0000
_diffrn_reflns_point_group_measured_fraction_max 0.8425
_diffrn_reflns_theta_full 25.2417
_diffrn_reflns_theta_max 29.35
_diffrn_reflns_theta_min 2.15
_diffrn_source 'micro-focus sealed X-ray tube'
_diffrn_source_type 'SuperNova (Mo) X-ray Source'
_exptl_absorpt_coefficient_mu 1.008
_exptl_absorpt_correction_T_max 0.803
_exptl_absorpt_correction_T_min 0.771
_exptl_absorpt_correction_type multi-scan
_exptl_absorpt_process_details
;
CrysAlisPro 1.171.40.69a (Rigaku Oxford Diffraction, 2020)
Empirical absorption correction using spherical harmonics,
 implemented in SCALE3 ABSPACK scaling algorithm.
;
_exptl_crystal_colour 'dark brown'
_exptl_crystal_colour_modifier dark
_exptl_crystal_colour_primary brown
_exptl_crystal_density_diffrn 1.545
_exptl_crystal_description block
_exptl_crystal_F_000 1012.721
_exptl_crystal_size_max 0.26
_exptl_crystal_size_mid 0.24
_exptl_crystal_size_min 0.22
_refine_diff_density_max 0.5867
_refine_diff_density_min -0.4615
_refine_diff_density_rms 0.1067
_refine_ls_d_res_high 0.7250
_refine_ls_d_res_low 9.4748
_refine_ls_goodness_of_fit_ref 1.0322
_refine_ls_hydrogen_treatment mixed
_refine_ls_matrix_type full
_refine_ls_number_constraints 42
_refine_ls_number_parameters 255
_refine_ls_number_reflns 4931
_refine_ls_number_restraints 7
_refine_ls_restrained_S_all 1.0314
_refine_ls_R_factor_all 0.0508
_refine_ls_R_factor_gt 0.0337
_refine_ls_shift/su_max 0.0009
_refine_ls_shift/su_mean 0.0000
_refine_ls_structure_factor_coef Fsqd
_refine_ls_weighting_details 'w=1/[\s^2^(Fo^2^)+(0.0303P)^2^+1.0839P] where P=(Fo^2^+2Fc^2^)/3'
_refine_ls_weighting_scheme calc
_refine_ls_wR_factor_gt 0.0738
_refine_ls_wR_factor_ref 0.0821
_reflns_Friedel_coverage 0.0
_reflns_limit_h_max 8
_reflns_limit_h_min -15
_reflns_limit_k_max 23
_reflns_limit_k_min 0
_reflns_limit_l_max 15
_reflns_limit_l_min -7
_reflns_number_gt 3737
_reflns_number_total 4931
_reflns_threshold_expression I>=2u(I)
_cod_data_source_file d5cc06735a2.cif
_cod_data_source_block SKP_TN_X22_A
_cod_depositor_comments 'Adding full bibliography for 7135420--7135422.cif.'
_cod_original_sg_symbol_Hall '-P 2ybc (x-z,y,z)'
_cod_database_code 7135420
_chemical_oxdiff_formula 'C68 H92 Cl8 N24 Ru4 '
_olex2_refinement_description
;
1. Fixed Uiso
 At 1.2 times of:
  All C(H) groups, All C(H,H) groups
 At 1.5 times of:
  All C(H,H,H) groups, All O(H,H) groups
2. Restrained distances
 O1-H1b
 0.84 with sigma of 0.02
 O1-H1a
 0.84 with sigma of 0.02
 H2b-O2
 0.84 with sigma of 0.02
 O2-H2a
 0.84 with sigma of 0.02
 H2a-H3a
 2.3 with sigma of 0.02
 H1b-H1a
 1.39 with sigma of 0.04
 H2a-H2b
 1.39 with sigma of 0.04
3.a Free rotating group:
 O3(H3a,H3b)
3.b Secondary CH2 refined with riding coordinates:
 C7(H7a,H7b), C8(H8a,H8b), C11(H11a,H11b), C6(H6a,H6b), C10(H10a,H10b)
3.c Aromatic/amide H refined with riding coordinates:
 C17(H17), C15(H15), C12(H12), C16(H16), C1(H1), C13(H13), C2(H2), C14(H14),
 C4(H4), C3(H3)
3.d Idealised Me refined as rotating group:
 C9(H9a,H9b,H9c)
;
_olex2_submission_special_instructions 'No special instructions were received'
_oxdiff_exptl_absorpt_empirical_details
;
Empirical correction (ABSPACK) includes:
- Absorption correction using spherical harmonics
- Frame scaling
;
_oxdiff_exptl_absorpt_empirical_full_max 1.435
_oxdiff_exptl_absorpt_empirical_full_min 0.763

loop_
_space_group_symop_id
_space_group_symop_operation_xyz
1 x,y,z
2 -x+1/2,y+1/2,-z+1/2
3 -x,-y,-z
4 x-1/2,-y-1/2,z-1/2

loop_
_atom_site_label
_atom_site_type_symbol
_atom_site_fract_x
_atom_site_fract_y
_atom_site_fract_z
_atom_site_U_iso_or_equiv
_atom_site_adp_type
_atom_site_occupancy
_atom_site_refinement_flags_posn
Ru1 Ru 0.63817(2) 0.752581(12) 0.473912(19) 0.03196(8) Uani 1.000000 .
Cl2 Cl 0.52593(8) 0.78516(5) 0.26126(7) 0.04940(19) Uani 1.000000 .
Cl1 Cl 0.71880(10) 0.53333(5) 0.82136(9) 0.0717(3) Uani 1.000000 .
N2 N 0.70146(19) 0.64693(12) 0.40599(18) 0.0305(5) Uani 1.000000 .
N1 N 0.8018(2) 0.79135(13) 0.4452(2) 0.0384(5) Uani 1.000000 .
N3 N 0.7262(2) 0.47628(13) 0.4037(2) 0.0427(6) Uani 1.000000 .
C7 C 0.5953(3) 0.59317(16) 0.3398(2) 0.0364(6) Uani 1.000000 .
H7a H 0.5491(3) 0.58099(16) 0.3933(2) 0.0437(7) Uiso 1.000000 R
H7b H 0.5387(3) 0.61996(16) 0.2685(2) 0.0437(7) Uiso 1.000000 R
C8 C 0.6374(3) 0.51784(17) 0.2990(3) 0.0420(7) Uani 1.000000 .
H8a H 0.6770(3) 0.52914(17) 0.2396(3) 0.0503(8) Uiso 1.000000 R
H8b H 0.5651(3) 0.48495(17) 0.2597(3) 0.0503(8) Uiso 1.000000 R
C11 C 0.7928(3) 0.60119(15) 0.5082(2) 0.0356(6) Uani 1.000000 .
H11a H 0.8659(3) 0.63330(15) 0.5481(2) 0.0427(7) Uiso 1.000000 R
H11b H 0.7545(3) 0.58911(15) 0.5684(2) 0.0427(7) Uiso 1.000000 R
O3 O 1.0143(4) 0.47124(17) 1.2106(3) 0.0987(9) Uani 1.000000 .
H3a H 1.056(4) 0.467(2) 1.163(3) 0.1480(14) Uiso 1.000000 DG
H3b H 1.000(5) 0.4243(8) 1.226(5) 0.1480(14) Uiso 1.000000 G
C6 C 0.7656(3) 0.67552(17) 0.3219(2) 0.0403(7) Uani 1.000000 .
H6a H 0.8157(3) 0.63389(17) 0.3061(2) 0.0483(8) Uiso 1.000000 R
H6b H 0.7036(3) 0.69133(17) 0.2443(2) 0.0483(8) Uiso 1.000000 R
C5 C 0.8476(3) 0.74308(16) 0.3794(3) 0.0411(7) Uani 1.000000 .
O1 O 0.6763(4) 0.4145(2) 0.6040(3) 0.1021(12) Uani 1.000000 D
C10 C 0.8344(3) 0.52582(17) 0.4663(3) 0.0442(7) Uani 1.000000 .
H10a H 0.8913(3) 0.49824(17) 0.5365(3) 0.0530(8) Uiso 1.000000 R
H10b H 0.8789(3) 0.53752(17) 0.4111(3) 0.0530(8) Uiso 1.000000 R
C17 C 0.4687(3) 0.73544(19) 0.5193(3) 0.0482(8) Uani 1.000000 .
H17 H 0.3917(3) 0.71409(19) 0.4726(3) 0.0578(9) Uiso 1.000000 R
C15 C 0.6072(4) 0.84846(18) 0.5844(3) 0.0544(9) Uani 1.000000 .
H15 H 0.6214(4) 0.90176(18) 0.5814(3) 0.0653(10) Uiso 1.000000 R
C12 C 0.5643(3) 0.68807(18) 0.5952(3) 0.0465(8) Uani 1.000000 .
H12 H 0.5502(3) 0.63480(18) 0.5987(3) 0.0559(9) Uiso 1.000000 R
C16 C 0.4910(3) 0.81637(19) 0.5146(3) 0.0526(8) Uani 1.000000 .
H16 H 0.4279(3) 0.84856(19) 0.4647(3) 0.0631(10) Uiso 1.000000 R
C1 C 0.8678(3) 0.85645(18) 0.4922(3) 0.0508(8) Uani 1.000000 .
H1 H 0.8364(3) 0.89106(18) 0.5357(3) 0.0609(10) Uiso 1.000000 R
C13 C 0.6813(3) 0.7192(2) 0.6663(3) 0.0487(8) Uani 1.000000 .
H13 H 0.7438(3) 0.6871(2) 0.7173(3) 0.0585(9) Uiso 1.000000 R
C2 C 0.9801(4) 0.8736(2) 0.4782(3) 0.0628(10) Uani 1.000000 .
H2 H 1.0234(4) 0.9189(2) 0.5119(3) 0.0753(12) Uiso 1.000000 R
C14 C 0.7024(3) 0.7992(2) 0.6592(3) 0.0527(8) Uani 1.000000 .
H14 H 0.7803(3) 0.8202(2) 0.7044(3) 0.0632(10) Uiso 1.000000 R
O2 O 0.8058(4) 0.5664(2) 1.1045(4) 0.1125(12) Uani 1.000000 D
C9 C 0.7673(4) 0.4032(2) 0.3634(4) 0.0711(11) Uani 1.000000 .
H9a H 0.6959(5) 0.3702(7) 0.326(2) 0.1066(17) Uiso 1.000000 GR
H9b H 0.807(2) 0.4148(2) 0.3052(19) 0.1066(17) Uiso 1.000000 GR
H9c H 0.8256(19) 0.3770(8) 0.4328(5) 0.1066(17) Uiso 1.000000 GR
C4 C 0.9601(3) 0.75718(19) 0.3637(3) 0.0564(9) Uani 1.000000 .
H4 H 0.9903(3) 0.72242(19) 0.3194(3) 0.0677(11) Uiso 1.000000 R
C3 C 1.0273(4) 0.8233(2) 0.4142(3) 0.0702(11) Uani 1.000000 .
H3 H 1.1037(4) 0.8335(2) 0.4050(3) 0.0843(13) Uiso 1.000000 R
H2a H 0.877(3) 0.538(2) 1.138(3) 0.084(15) Uiso 1.000000 D
H1a H 0.672(5) 0.449(2) 0.652(4) 0.12(2) Uiso 1.000000 D
H2b H 0.770(7) 0.541(5) 1.038(5) 0.36(7) Uiso 1.000000 D
H1b H 0.728(7) 0.422(5) 0.568(8) 0.30(5) Uiso 1.000000 D

loop_
_atom_site_aniso_label
_atom_site_aniso_U_11
_atom_site_aniso_U_22
_atom_site_aniso_U_33
_atom_site_aniso_U_12
_atom_site_aniso_U_13
_atom_site_aniso_U_23
Ru1 0.03444(13) 0.02898(12) 0.03004(12) -0.00052(9) 0.00835(9) -0.00182(9)
Cl2 0.0506(5) 0.0497(4) 0.0385(4) 0.0075(4) 0.0040(3) 0.0066(3)
Cl1 0.0769(7) 0.0591(6) 0.0750(6) 0.0152(5) 0.0216(5) 0.0045(5)
N2 0.0283(11) 0.0328(11) 0.0290(11) -0.0002(9) 0.0081(9) -0.0019(9)
N1 0.0433(14) 0.0346(13) 0.0338(12) -0.0072(11) 0.0091(11) 0.0035(11)
N3 0.0489(15) 0.0345(13) 0.0474(14) 0.0051(11) 0.0201(12) -0.0053(11)
C7 0.0298(14) 0.0390(15) 0.0358(15) -0.0026(12) 0.0057(12) -0.0065(12)
C8 0.0408(17) 0.0423(17) 0.0417(16) -0.0050(13) 0.0132(14) -0.0127(13)
C11 0.0327(15) 0.0364(15) 0.0334(14) -0.0007(12) 0.0063(12) -0.0008(12)
O3 0.098(3) 0.082(2) 0.112(3) -0.002(2) 0.032(2) 0.0144(19)
C6 0.0452(18) 0.0435(16) 0.0354(15) -0.0029(13) 0.0184(13) 0.0000(13)
C5 0.0428(17) 0.0439(17) 0.0376(15) -0.0051(13) 0.0151(13) 0.0072(13)
O1 0.154(4) 0.080(2) 0.088(2) -0.059(2) 0.062(2) -0.0191(19)
C10 0.0387(17) 0.0450(17) 0.0465(17) 0.0063(14) 0.0121(14) -0.0005(14)
C17 0.0442(18) 0.057(2) 0.0491(18) -0.0035(15) 0.0234(15) -0.0087(15)
C15 0.076(3) 0.0335(16) 0.060(2) 0.0029(16) 0.0320(19) -0.0140(16)
C12 0.067(2) 0.0390(17) 0.0448(17) -0.0017(15) 0.0342(17) -0.0019(14)
C16 0.056(2) 0.051(2) 0.055(2) 0.0189(16) 0.0254(17) -0.0006(16)
C1 0.059(2) 0.0417(17) 0.0441(17) -0.0131(15) 0.0090(15) 0.0027(14)
C13 0.060(2) 0.0576(19) 0.0290(15) 0.0076(17) 0.0165(15) -0.0002(14)
C2 0.065(2) 0.056(2) 0.058(2) -0.0305(19) 0.0104(18) 0.0051(18)
C14 0.061(2) 0.061(2) 0.0367(16) -0.0104(17) 0.0183(16) -0.0200(15)
O2 0.128(3) 0.130(3) 0.106(3) 0.040(3) 0.074(3) 0.010(2)
C9 0.089(3) 0.0435(19) 0.081(3) 0.0146(19) 0.031(2) -0.0132(19)
C4 0.056(2) 0.061(2) 0.060(2) -0.0107(17) 0.0306(18) 0.0071(17)
C3 0.060(2) 0.082(3) 0.073(3) -0.022(2) 0.028(2) 0.014(2)

loop_
_atom_type_symbol
_atom_type_scat_dispersion_real
_atom_type_scat_dispersion_imag
_atom_type_scat_Cromer_Mann_a1
_atom_type_scat_Cromer_Mann_a2
_atom_type_scat_Cromer_Mann_a3
_atom_type_scat_Cromer_Mann_a4
_atom_type_scat_Cromer_Mann_b1
_atom_type_scat_Cromer_Mann_b2
_atom_type_scat_Cromer_Mann_b3
_atom_type_scat_Cromer_Mann_b4
_atom_type_scat_Cromer_Mann_c
_atom_type_scat_source
_atom_type_scat_dispersion_source
C 0.00347 0.00161 2.31000 1.02000 1.58860 0.86500 20.84390 10.20750 0.56870 51.65120 0.21560 'International Tables Volume C Table 6.1.1.4 (pp. 500-502)' 'Henke, Gullikson and Davis, At. Data and Nucl. Data Tables, 1993, 54, 2'
Cl 0.14873 0.16029 11.46040 7.19640 6.25560 1.64550 0.01040 1.16620 18.51940 47.77840 -9.55740 'International Tables Volume C Table 6.1.1.4 (pp. 500-502)' 'Henke, Gullikson and Davis, At. Data and Nucl. Data Tables, 1993, 54, 2'
H 0.00000 0.00000 0.49300 0.32291 0.14019 0.04081 10.51090 26.12570 3.14236 57.79970 0.00304 'International Tables Volume C Table 6.1.1.4 (pp. 500-502)' 'Henke, Gullikson and Davis, At. Data and Nucl. Data Tables, 1993, 54, 2'
N 0.00653 0.00323 12.21260 3.13220 2.01250 1.16630 0.00570 9.89330 28.99750 0.58260 -11.52900 'International Tables Volume C Table 6.1.1.4 (pp. 500-502)' 'Henke, Gullikson and Davis, At. Data and Nucl. Data Tables, 1993, 54, 2'
O 0.01158 0.00611 3.04850 2.28680 1.54630 0.86700 13.27710 5.70110 0.32390 32.90890 0.25080 'International Tables Volume C Table 6.1.1.4 (pp. 500-502)' 'Henke, Gullikson and Davis, At. Data and Nucl. Data Tables, 1993, 54, 2'
Ru -1.23940 0.83517 19.26740 12.91820 4.86337 1.56756 0.80852 8.43467 24.79970 94.29280 5.37874 'International Tables Volume C Table 6.1.1.4 (pp. 500-502)' 'Henke, Gullikson and Davis, At. Data and Nucl. Data Tables, 1993, 54, 2'

loop_
_geom_angle_atom_site_label_1
_geom_angle_atom_site_label_2
_geom_angle_atom_site_label_3
_geom_angle
_geom_angle_site_symmetry_1
_geom_angle_site_symmetry_3
_geom_angle_publ_flag
N2 Ru1 Cl2 86.72(6) . . ?
N1 Ru1 Cl2 86.73(6) . . ?
N1 Ru1 N2 77.41(8) . . ?
C17 Ru1 Cl2 94.89(9) . . ?
C17 Ru1 N2 113.90(10) . . ?
C17 Ru1 N1 168.63(10) . . ?
C15 Ru1 Cl2 107.04(10) . . ?
C15 Ru1 N2 166.12(11) . . ?
C15 Ru1 N1 101.01(11) . . ?
C15 Ru1 C17 67.73(12) . . ?
C12 Ru1 Cl2 126.50(9) . . ?
C12 Ru1 N2 93.84(9) . . ?
C12 Ru1 N1 145.50(11) . . ?
C12 Ru1 C17 37.20(12) . . ?
C12 Ru1 C15 79.63(11) . . ?
C16 Ru1 Cl2 86.44(9) . . ?
C16 Ru1 N2 149.68(11) . . ?
C16 Ru1 N1 131.54(11) . . ?
C16 Ru1 C17 37.64(11) . . ?
C16 Ru1 C15 37.28(12) . . ?
C16 Ru1 C12 67.23(12) . . ?
C13 Ru1 Cl2 162.47(9) . . ?
C13 Ru1 N2 99.79(10) . . ?
C13 Ru1 N1 110.51(11) . . ?
C13 Ru1 C17 67.58(13) . . ?
C13 Ru1 C15 67.61(12) . . ?
C13 Ru1 C12 37.41(12) . . ?
C13 Ru1 C16 79.74(12) . . ?
C14 Ru1 Cl2 143.58(10) . . ?
C14 Ru1 N2 128.49(11) . . ?
C14 Ru1 N1 91.96(11) . . ?
C14 Ru1 C17 80.04(12) . . ?
C14 Ru1 C15 37.65(12) . . ?
C14 Ru1 C12 67.31(12) . . ?
C14 Ru1 C16 67.51(13) . . ?
C14 Ru1 C13 37.32(13) . . ?
C7 N2 Ru1 112.57(15) . . ?
C11 N2 Ru1 111.60(15) . . ?
C11 N2 C7 107.3(2) . . ?
C6 N2 Ru1 105.36(15) . . ?
C6 N2 C7 110.8(2) . . ?
C6 N2 C11 109.3(2) . . ?
C5 N1 Ru1 115.86(18) . . ?
C1 N1 Ru1 126.3(2) . . ?
C1 N1 C5 117.7(3) . . ?
C10 N3 C8 110.3(2) . . ?
C9 N3 C8 110.5(2) . . ?
C9 N3 C10 110.2(3) . . ?
H7a C7 N2 108.87(13) . . ?
H7b C7 N2 108.87(13) . . ?
H7b C7 H7a 107.7 . . ?
C8 C7 N2 113.5(2) . . ?
C8 C7 H7a 108.87(15) . . ?
C8 C7 H7b 108.87(15) . . ?
C7 C8 N3 110.8(2) . . ?
H8a C8 N3 109.49(14) . . ?
H8a C8 C7 109.49(15) . . ?
H8b C8 N3 109.49(15) . . ?
H8b C8 C7 109.49(15) . . ?
H8b C8 H8a 108.1 . . ?
H11a C11 N2 108.89(13) . . ?
H11b C11 N2 108.89(13) . . ?
H11b C11 H11a 107.7 . . ?
C10 C11 N2 113.4(2) . . ?
C10 C11 H11a 108.89(15) . . ?
C10 C11 H11b 108.89(15) . . ?
H3b O3 H3a 104.5 . . ?
H6a C6 N2 109.79(14) . . ?
H6b C6 N2 109.79(14) . . ?
H6b C6 H6a 108.2 . . ?
C5 C6 N2 109.4(2) . . ?
C5 C6 H6a 109.79(16) . . ?
C5 C6 H6b 109.79(16) . . ?
C6 C5 N1 115.1(2) . . ?
C4 C5 N1 122.1(3) . . ?
C4 C5 C6 122.8(3) . . ?
H1b O1 H1a 116(5) . . ?
C11 C10 N3 110.5(2) . . ?
H10a C10 N3 109.55(15) . . ?
H10a C10 C11 109.55(15) . . ?
H10b C10 N3 109.55(15) . . ?
H10b C10 C11 109.55(15) . . ?
H10b C10 H10a 108.1 . . ?
H17 C17 Ru1 129.86(9) . . ?
C12 C17 Ru1 71.00(17) . . ?
C12 C17 H17 120.52(19) . . ?
C16 C17 Ru1 71.00(18) . . ?
C16 C17 H17 120.5(2) . . ?
C16 C17 C12 119.0(3) . . ?
H15 C15 Ru1 130.36(9) . . ?
C16 C15 Ru1 71.28(17) . . ?
C16 C15 H15 120.3(2) . . ?
C14 C15 Ru1 70.55(16) . . ?
C14 C15 H15 120.3(2) . . ?
C14 C15 C16 119.4(3) . . ?
C17 C12 Ru1 71.80(17) . . ?
H12 C12 Ru1 129.62(8) . . ?
H12 C12 C17 119.33(19) . . ?
C13 C12 Ru1 71.79(17) . . ?
C13 C12 C17 121.3(3) . . ?
C13 C12 H12 119.33(19) . . ?
C17 C16 Ru1 71.36(17) . . ?
C15 C16 Ru1 71.43(18) . . ?
C15 C16 C17 120.5(3) . . ?
H16 C16 Ru1 130.03(9) . . ?
H16 C16 C17 119.7(2) . . ?
H16 C16 C15 119.7(2) . . ?
H1 C1 N1 118.76(18) . . ?
C2 C1 N1 122.5(3) . . ?
C2 C1 H1 118.8(2) . . ?
C12 C13 Ru1 70.80(16) . . ?
H13 C13 Ru1 130.76(9) . . ?
H13 C13 C12 120.50(19) . . ?
C14 C13 Ru1 70.51(17) . . ?
C14 C13 C12 119.0(3) . . ?
C14 C13 H13 120.5(2) . . ?
H2 C2 C1 120.3(2) . . ?
C3 C2 C1 119.4(3) . . ?
C3 C2 H2 120.3(2) . . ?
C15 C14 Ru1 71.80(17) . . ?
C13 C14 Ru1 72.18(16) . . ?
C13 C14 C15 120.8(3) . . ?
H14 C14 Ru1 128.75(9) . . ?
H14 C14 C15 119.6(2) . . ?
H14 C14 C13 119.6(2) . . ?
H2b O2 H2a 101(4) . . ?
H9a C9 N3 109.5 . . ?
H9b C9 N3 109.5 . . ?
H9b C9 H9a 109.5 . . ?
H9c C9 N3 109.5 . . ?
H9c C9 H9a 109.5 . . ?
H9c C9 H9b 109.5 . . ?
H4 C4 C5 120.32(19) . . ?
C3 C4 C5 119.4(3) . . ?
C3 C4 H4 120.3(2) . . ?
C4 C3 C2 119.0(3) . . ?
H3 C3 C2 120.5(2) . . ?
H3 C3 C4 120.5(2) . . ?

loop_
_geom_bond_atom_site_label_1
_geom_bond_atom_site_label_2
_geom_bond_distance
_geom_bond_site_symmetry_2
_geom_bond_publ_flag
Ru1 Cl2 2.4218(8) . ?
Ru1 N2 2.196(2) . ?
Ru1 N1 2.113(2) . ?
Ru1 C17 2.194(3) . ?
Ru1 C15 2.191(3) . ?
Ru1 C12 2.183(3) . ?
Ru1 C16 2.189(3) . ?
Ru1 C13 2.196(3) . ?
Ru1 C14 2.175(3) . ?
N2 C7 1.500(3) . ?
N2 C11 1.498(3) . ?
N2 C6 1.497(3) . ?
N1 C5 1.352(4) . ?
N1 C1 1.349(4) . ?
N3 C8 1.467(4) . ?
N3 C10 1.463(4) . ?
N3 C9 1.470(4) . ?
C7 H7a 0.9700 . ?
C7 H7b 0.9700 . ?
C7 C8 1.511(4) . ?
C8 H8a 0.9700 . ?
C8 H8b 0.9700 . ?
C11 H11a 0.9700 . ?
C11 H11b 0.9700 . ?
C11 C10 1.515(4) . ?
O3 H3a 0.8501 . ?
O3 H3b 0.8501 . ?
C6 H6a 0.9700 . ?
C6 H6b 0.9700 . ?
C6 C5 1.490(4) . ?
C5 C4 1.378(4) . ?
O1 H1a 0.829(18) . ?
O1 H1b 0.840(19) . ?
C10 H10a 0.9700 . ?
C10 H10b 0.9700 . ?
C17 H17 0.9300 . ?
C17 C12 1.396(4) . ?
C17 C16 1.414(4) . ?
C15 H15 0.9300 . ?
C15 C16 1.400(5) . ?
C15 C14 1.409(5) . ?
C12 H12 0.9300 . ?
C12 C13 1.404(4) . ?
C16 H16 0.9300 . ?
C1 H1 0.9300 . ?
C1 C2 1.377(5) . ?
C13 H13 0.9300 . ?
C13 C14 1.399(5) . ?
C2 H2 0.9300 . ?
C2 C3 1.368(5) . ?
C14 H14 0.9300 . ?
O2 H2a 0.909(17) . ?
O2 H2b 0.858(19) . ?
C9 H9a 0.9600 . ?
C9 H9b 0.9600 . ?
C9 H9c 0.9600 . ?
C4 H4 0.9300 . ?
C4 C3 1.378(5) . ?
C3 H3 0.9300 . ?

loop_
_geom_torsion_atom_site_label_1
_geom_torsion_atom_site_label_2
_geom_torsion_atom_site_label_3
_geom_torsion_atom_site_label_4
_geom_torsion
_geom_torsion_site_symmetry_1
_geom_torsion_site_symmetry_2
_geom_torsion_site_symmetry_3
_geom_torsion_site_symmetry_4
_geom_torsion_publ_flag
Ru1 N2 C7 C8 -176.49(17) . . . . ?
Ru1 N2 C11 C10 177.35(17) . . . . ?
Ru1 N2 C6 C5 43.78(17) . . . . ?
Ru1 N1 C5 C6 8.5(2) . . . . ?
Ru1 N1 C5 C4 -173.6(2) . . . . ?
Ru1 N1 C1 C2 173.7(3) . . . . ?
Ru1 C17 C12 C13 54.18(19) . . . . ?
Ru1 C17 C16 C15 -53.9(2) . . . . ?
Ru1 C15 C16 C17 53.9(2) . . . . ?
Ru1 C15 C14 C13 -55.18(19) . . . . ?
Ru1 C12 C17 C16 -54.27(19) . . . . ?
Ru1 C12 C13 C14 53.33(18) . . . . ?
Ru1 C16 C17 C12 54.27(19) . . . . ?
Ru1 C16 C15 C14 -53.56(19) . . . . ?
Ru1 C13 C12 C17 -54.18(19) . . . . ?
Ru1 C13 C14 C15 55.0(2) . . . . ?
Ru1 C14 C15 C16 53.90(19) . . . . ?
Ru1 C14 C13 C12 -53.47(19) . . . . ?
N2 C7 C8 N3 57.0(2) . . . . ?
N2 C11 C10 N3 -57.6(2) . . . . ?
N2 C6 C5 N1 -36.3(3) . . . . ?
N2 C6 C5 C4 145.8(2) . . . . ?
N1 C5 C4 C3 -1.4(4) . . . . ?
N1 C1 C2 C3 0.1(4) . . . . ?
C6 C5 C4 C3 176.4(3) . . . . ?
C5 C4 C3 C2 -0.4(4) . . . . ?
C17 C12 C13 C14 -0.8(3) . . . . ?
C17 C16 C15 C14 0.3(3) . . . . ?
C15 C14 C13 C12 1.5(3) . . . . ?
C1 C2 C3 C4 1.0(4) . . . . ?

loop_
_restr_distance_atom_site_label_1
_restr_distance_atom_site_label_2
_restr_distance_site_symmetry_2
_restr_distance_target
_restr_distance_target_weight_param
_restr_distance_diff
O1 H1a 1 0.8400 0.0200 0.0106
O1 H1b 1 0.8400 0.0200 0.0004
O2 H2a 1 0.8400 0.0200 -0.0693
H2a H3a 1 2.3000 0.0200 0.0016
H2a H2b 1 1.3900 0.0400 0.0256
H2b O2 1 0.8400 0.0200 -0.0180
H1b H1a 1 1.3900 0.0400 -0.0241
